data_4308922
loop_
_publ_author_name
'Elena Cariati'
'Dominique Roberto'
'Renato Ugo'
'Peter C. Ford'
'Simona Galli'
'Angelo Sironi'

_publ_section_title
;
New Structural Motifs, Unusual Quenching of the Emission, and Second
Harmonic Generation of Copper(I) Iodide Polymeric or Oligomeric Adducts
with Para-Substituted Pyridines or trans-Stilbazoles
;
_journal_name_full 'Inorganic Chemistry'
_journal_page_first 4077
_journal_page_last 4085
_journal_paper_doi 10.1021/ic050143s
_journal_volume 44
_journal_year 2005
_chemical_formula_moiety 'C21 H30 Cu3 I3 N6'
_chemical_formula_sum 'C21 H30 Cu3 I3 N6'
_chemical_formula_weight 937.83
_chemical_name_systematic
;
hexakis(4-dimethylaminopyridine-iodide-copper(i))
;
_space_group_IT_number 14
_symmetry_cell_setting monoclinic
_symmetry_Int_Tables_number 14
_symmetry_space_group_name_Hall '-P 2ybc'
_symmetry_space_group_name_H-M 'P 1 21/c 1'
_atom_sites_solution_hydrogens geom
_atom_sites_solution_primary direct
_atom_sites_solution_secondary difmap
_audit_creation_method SHELXL-97
_cell_angle_alpha 90.00
_cell_angle_beta 105.580(10)
_cell_angle_gamma 90.00
_cell_formula_units_Z 4
_cell_length_a 14.061(6)
_cell_length_b 11.917(5)
_cell_length_c 17.848(7)
_cell_measurement_temperature 297(2)
_cell_volume 2881(2)
_computing_cell_refinement SAINT
_computing_data_reduction SAINT
_computing_molecular_graphics 'ORTEPIII (Johnson, 1976)'
_computing_publication_material 'SHELXL97 and PLATON (Spek, 2001)'
_computing_structure_refinement 'SHELXL97 (Sheldrick, 1997)'
_computing_structure_solution 'SIR97 (Altomare et al., 1997)'
_diffrn_ambient_temperature 297(2)
_diffrn_detector 'scintillation counter'
_diffrn_measured_fraction_theta_full 0.913
_diffrn_measured_fraction_theta_max 0.913
_diffrn_measurement_device_type 'Bruker SMART CCD area detector'
_diffrn_measurement_method '\w scans'
_diffrn_radiation_monochromator graphite
_diffrn_radiation_source 'fine-focus sealed tube'
_diffrn_radiation_type MoK\a
_diffrn_radiation_wavelength 0.71073
_diffrn_reflns_av_R_equivalents 0.0482
_diffrn_reflns_av_sigmaI/netI 0.0563
_diffrn_reflns_limit_h_max 18
_diffrn_reflns_limit_h_min -19
_diffrn_reflns_limit_k_max 16
_diffrn_reflns_limit_k_min -16
_diffrn_reflns_limit_l_max 24
_diffrn_reflns_limit_l_min -24
_diffrn_reflns_number 32431
_diffrn_reflns_theta_full 30.68
_diffrn_reflns_theta_max 30.68
_diffrn_reflns_theta_min 1.50
_exptl_absorpt_coefficient_mu 5.430
_exptl_absorpt_correction_T_max 0.6127
_exptl_absorpt_correction_T_min 0.3557
_exptl_crystal_colour colourless
_exptl_crystal_density_diffrn 2.162
_exptl_crystal_density_method 'not measured'
_exptl_crystal_description platelet
_exptl_crystal_F_000 1776
_exptl_crystal_size_max 0.24
_exptl_crystal_size_mid 0.12
_exptl_crystal_size_min 0.10
_refine_diff_density_max 0.602
_refine_diff_density_min -0.664
_refine_diff_density_rms 0.089
_refine_ls_extinction_method none
_refine_ls_goodness_of_fit_ref 0.860
_refine_ls_hydrogen_treatment mixed
_refine_ls_matrix_type full
_refine_ls_number_parameters 298
_refine_ls_number_reflns 8140
_refine_ls_number_restraints 0
_refine_ls_restrained_S_all 0.860
_refine_ls_R_factor_all 0.0859
_refine_ls_R_factor_gt 0.0311
_refine_ls_shift/su_max 0.027
_refine_ls_shift/su_mean 0.003
_refine_ls_structure_factor_coef Fsqd
_refine_ls_weighting_details 'calc w=1/[\s^2^(Fo^2^)+(0.0267P)^2^+0.0000P] where P=(Fo^2^+2Fc^2^)/3'
_refine_ls_weighting_scheme calc
_refine_ls_wR_factor_gt 0.0526
_refine_ls_wR_factor_ref 0.0613
_reflns_number_gt 4479
_reflns_number_total 8140
_reflns_threshold_expression >2sigma(I)
_cod_data_source_file ic050143ssi20050128_063456_4.cif
_cod_data_source_block '[CuI(4-dimethylaminopyridine)]6,compound4'
_cod_depositor_comments
;
The following automatic conversions were performed:
'_symmetry_cell_setting' value 'Monoclinic' changed to 'monoclinic'
according to '/home/saulius/struct/CIF-dictionaries/cif_core.dic'
dictionary named 'cif_core.dic' version 2.4.1 from 2010-06-29.

Automatic conversion script
Id: cif_fix_enum 1527 2010-12-29 10:47:43Z saulius 
;
_cod_database_code 4308922

loop_
_symmetry_equiv_pos_as_xyz
'x, y, z'
'-x, y+1/2, -z+1/2'
'-x, -y, -z'
'x, -y-1/2, z-1/2'

loop_
_atom_site_label
_atom_site_type_symbol
_atom_site_fract_x
_atom_site_fract_y
_atom_site_fract_z
_atom_site_U_iso_or_equiv
_atom_site_adp_type
_atom_site_occupancy
_atom_site_symmetry_multiplicity
_atom_site_calc_flag
_atom_site_refinement_flags
_atom_site_disorder_assembly
_atom_site_disorder_group
Cu1 Cu 0.31740(4) -0.13713(4) 0.10553(3) 0.05415(13) Uani 1 1 d . . .
Cu2 Cu 0.21651(4) 0.02459(4) 0.14547(3) 0.06014(14) Uani 1 1 d . . .
Cu3 Cu 0.09177(5) -0.07345(4) 0.00110(3) 0.07253(17) Uani 1 1 d . . .
I1 I 0.33424(2) -0.11503(2) 0.250077(14) 0.06260(9) Uani 1 1 d . . .
I2 I 0.270293(19) 0.02092(2) 0.007393(14) 0.05020(7) Uani 1 1 d . . .
I3 I 0.028908(18) -0.03361(2) 0.125438(14) 0.05176(7) Uani 1 1 d . . .
N11 N 0.3556(2) -0.2872(2) 0.07540(16) 0.0449(7) Uani 1 1 d . . .
C11 C 0.3448(3) -0.3177(3) 0.0010(2) 0.0491(9) Uani 1 1 d . . .
H11 H 0.3276 -0.2621 -0.0368 0.059 Uiso 1 1 calc R . .
C12 C 0.3573(3) -0.4240(3) -0.0230(2) 0.0454(9) Uani 1 1 d . . .
H12 H 0.3480 -0.4389 -0.0757 0.055 Uiso 1 1 calc R . .
C13 C 0.3844(2) -0.5113(3) 0.03198(19) 0.0398(8) Uani 1 1 d . . .
C14 C 0.3969(3) -0.4794(3) 0.11015(19) 0.0439(8) Uani 1 1 d . . .
H14 H 0.4152 -0.5325 0.1496 0.053 Uiso 1 1 calc R . .
C15 C 0.3820(3) -0.3707(3) 0.1277(2) 0.0474(9) Uani 1 1 d . . .
H15 H 0.3909 -0.3527 0.1799 0.057 Uiso 1 1 calc R . .
N12 N 0.3963(2) -0.6190(2) 0.01116(16) 0.0477(7) Uani 1 1 d . . .
C16 C 0.3779(3) -0.6529(3) -0.0702(2) 0.0602(11) Uani 1 1 d . . .
H161 H 0.3897 -0.7320 -0.0728 0.072 Uiso 1 1 calc R . .
H162 H 0.4212 -0.6125 -0.0938 0.072 Uiso 1 1 calc R . .
H163 H 0.3105 -0.6367 -0.0973 0.072 Uiso 1 1 calc R . .
C17 C 0.4295(3) -0.7062(3) 0.0688(2) 0.0577(10) Uani 1 1 d . . .
H171 H 0.4324 -0.7764 0.0431 0.069 Uiso 1 1 calc R . .
H172 H 0.3841 -0.7124 0.1003 0.069 Uiso 1 1 calc R . .
H173 H 0.4939 -0.6877 0.1012 0.069 Uiso 1 1 calc R . .
N21 N 0.2474(2) 0.1784(2) 0.19395(16) 0.0446(7) Uani 1 1 d . . .
C21 C 0.1778(3) 0.2567(3) 0.1898(2) 0.0494(9) Uani 1 1 d . . .
H21 H 0.1133 0.2383 0.1630 0.059 Uiso 1 1 calc R . .
C22 C 0.1942(3) 0.3620(3) 0.2220(2) 0.0512(9) Uani 1 1 d . . .
H22 H 0.1419 0.4117 0.2173 0.061 Uiso 1 1 calc R . .
C23 C 0.2909(3) 0.3941(3) 0.26229(19) 0.0456(9) Uani 1 1 d . . .
C24 C 0.3638(3) 0.3125(3) 0.2669(2) 0.0477(9) Uani 1 1 d . . .
H24 H 0.4290 0.3280 0.2933 0.057 Uiso 1 1 calc R . .
C25 C 0.3393(3) 0.2100(3) 0.2325(2) 0.0490(9) Uani 1 1 d . . .
H25 H 0.3899 0.1583 0.2361 0.059 Uiso 1 1 calc R . .
N22 N 0.3103(3) 0.4985(3) 0.29335(19) 0.0604(9) Uani 1 1 d . . .
C26 C 0.4089(4) 0.5290(4) 0.3380(3) 0.0791(14) Uani 1 1 d . . .
H261 H 0.4089 0.6051 0.3556 0.095 Uiso 1 1 calc R . .
H262 H 0.4535 0.5223 0.3058 0.095 Uiso 1 1 calc R . .
H263 H 0.4297 0.4800 0.3820 0.095 Uiso 1 1 calc R . .
C27 C 0.2314(4) 0.5796(3) 0.2891(3) 0.0768(14) Uani 1 1 d . . .
H271 H 0.2589 0.6480 0.3143 0.092 Uiso 1 1 calc R . .
H272 H 0.1849 0.5496 0.3145 0.092 Uiso 1 1 calc R . .
H273 H 0.1985 0.5947 0.2355 0.092 Uiso 1 1 calc R . .
N31 N 0.0978(2) -0.2390(2) -0.02371(18) 0.0462(7) Uani 1 1 d . . .
C31 C 0.0870(3) -0.2774(3) -0.0960(2) 0.0496(9) Uani 1 1 d . . .
H31 H 0.0758 -0.2250 -0.1360 0.059 Uiso 1 1 calc R . .
C32 C 0.0912(3) -0.3886(3) -0.1155(2) 0.0466(9) Uani 1 1 d . . .
H32 H 0.0826 -0.4087 -0.1673 0.056 Uiso 1 1 calc R . .
C33 C 0.1084(2) -0.4718(3) -0.0578(2) 0.0424(8) Uani 1 1 d . . .
C34 C 0.1201(3) -0.4313(3) 0.0185(2) 0.0472(9) Uani 1 1 d . . .
H34 H 0.1317 -0.4814 0.0599 0.057 Uiso 1 1 calc R . .
C35 C 0.1144(3) -0.3186(3) 0.0318(2) 0.0487(9) Uani 1 1 d . . .
H35 H 0.1226 -0.2954 0.0829 0.058 Uiso 1 1 calc R . .
N32 N 0.1139(2) -0.5825(2) -0.07403(19) 0.0555(8) Uani 1 1 d . . .
C36 C 0.0940(4) -0.6220(4) -0.1535(3) 0.0834(14) Uani 1 1 d . . .
H361 H 0.1021 -0.7020 -0.1536 0.100 Uiso 1 1 calc R . .
H362 H 0.1393 -0.5873 -0.1782 0.100 Uiso 1 1 calc R . .
H363 H 0.0276 -0.6029 -0.1813 0.100 Uiso 1 1 calc R . .
C37 C 0.1372(3) -0.6657(3) -0.0119(3) 0.0652(11) Uani 1 1 d . . .
H371 H 0.1388 -0.7390 -0.0338 0.078 Uiso 1 1 calc R . .
H372 H 0.0877 -0.6638 0.0161 0.078 Uiso 1 1 calc R . .
H373 H 0.2005 -0.6490 0.0230 0.078 Uiso 1 1 calc R . .

loop_
_atom_site_aniso_label
_atom_site_aniso_U_11
_atom_site_aniso_U_22
_atom_site_aniso_U_33
_atom_site_aniso_U_23
_atom_site_aniso_U_13
_atom_site_aniso_U_12
Cu1 0.0572(3) 0.0474(3) 0.0566(3) 0.0001(2) 0.0130(2) 0.0049(2)
Cu2 0.0660(3) 0.0458(3) 0.0649(3) -0.0103(2) 0.0112(3) 0.0003(2)
Cu3 0.0955(5) 0.0467(3) 0.0818(4) -0.0098(3) 0.0349(3) -0.0101(3)
I1 0.0840(2) 0.05313(15) 0.04060(14) 0.00022(12) -0.00065(13) 0.01203(14)
I2 0.05637(16) 0.04663(14) 0.04757(14) 0.00283(11) 0.01388(12) -0.00687(12)
I3 0.05082(16) 0.05191(15) 0.05137(15) -0.00388(12) 0.01167(12) -0.00265(12)
N11 0.0473(19) 0.0477(17) 0.0406(17) 0.0039(14) 0.0132(14) 0.0063(14)
C11 0.047(2) 0.055(2) 0.047(2) 0.0113(18) 0.0155(18) 0.0056(18)
C12 0.046(2) 0.058(2) 0.0352(19) 0.0024(17) 0.0160(17) 0.0016(18)
C13 0.0307(18) 0.050(2) 0.0409(19) 0.0001(16) 0.0131(15) -0.0019(15)
C14 0.051(2) 0.045(2) 0.0357(19) 0.0051(16) 0.0115(16) 0.0052(18)
C15 0.052(2) 0.054(2) 0.0353(19) 0.0016(17) 0.0106(17) 0.0053(18)
N12 0.052(2) 0.0530(18) 0.0387(17) -0.0040(14) 0.0141(14) -0.0006(15)
C16 0.062(3) 0.067(3) 0.055(2) -0.015(2) 0.020(2) -0.009(2)
C17 0.068(3) 0.044(2) 0.060(2) -0.0031(19) 0.015(2) -0.003(2)
N21 0.049(2) 0.0411(16) 0.0433(17) -0.0011(13) 0.0120(15) -0.0026(15)
C21 0.045(2) 0.046(2) 0.054(2) -0.0011(18) 0.0075(18) -0.0023(18)
C22 0.048(2) 0.042(2) 0.063(2) -0.0017(18) 0.014(2) 0.0016(18)
C23 0.064(3) 0.041(2) 0.0378(19) 0.0007(16) 0.0229(18) -0.0089(19)
C24 0.045(2) 0.049(2) 0.048(2) 0.0030(17) 0.0116(18) -0.0100(18)
C25 0.046(2) 0.050(2) 0.053(2) 0.0048(18) 0.0161(19) 0.0023(18)
N22 0.072(2) 0.0503(19) 0.063(2) -0.0142(16) 0.0234(18) -0.0145(17)
C26 0.100(4) 0.070(3) 0.070(3) -0.017(2) 0.025(3) -0.027(3)
C27 0.099(4) 0.047(2) 0.089(3) -0.015(2) 0.034(3) -0.002(2)
N31 0.0473(19) 0.0398(16) 0.0524(18) -0.0004(15) 0.0152(15) -0.0053(14)
C31 0.048(2) 0.045(2) 0.055(2) 0.0081(18) 0.0120(19) -0.0005(17)
C32 0.045(2) 0.049(2) 0.045(2) -0.0008(17) 0.0095(17) 0.0040(18)
C33 0.032(2) 0.045(2) 0.051(2) 0.0032(18) 0.0125(16) 0.0032(16)
C34 0.046(2) 0.048(2) 0.051(2) 0.0094(17) 0.0175(18) 0.0020(17)
C35 0.043(2) 0.054(2) 0.051(2) -0.0054(19) 0.0158(18) -0.0033(18)
N32 0.065(2) 0.0395(17) 0.064(2) 0.0018(16) 0.0205(18) 0.0074(16)
C36 0.106(4) 0.059(3) 0.085(3) -0.022(3) 0.024(3) 0.004(3)
C37 0.057(3) 0.048(2) 0.092(3) 0.011(2) 0.021(2) 0.004(2)

loop_
_atom_type_symbol
_atom_type_description
_atom_type_scat_dispersion_real
_atom_type_scat_dispersion_imag
_atom_type_scat_source
C C 0.0033 0.0016 'International Tables Vol C Tables 4.2.6.8 and 6.1.1.4'
H H 0.0000 0.0000 'International Tables Vol C Tables 4.2.6.8 and 6.1.1.4'
N N 0.0061 0.0033 'International Tables Vol C Tables 4.2.6.8 and 6.1.1.4'
Cu Cu 0.3201 1.2651 'International Tables Vol C Tables 4.2.6.8 and 6.1.1.4'
I I -0.4742 1.8119 'International Tables Vol C Tables 4.2.6.8 and 6.1.1.4'

loop_
_geom_angle_atom_site_label_1
_geom_angle_atom_site_label_2
_geom_angle_atom_site_label_3
_geom_angle
_geom_angle_site_symmetry_1
_geom_angle_site_symmetry_3
_geom_angle_publ_flag
N11 Cu1 I2 121.48(9) . . ?
N11 Cu1 I1 114.25(8) . . ?
I2 Cu1 I1 124.08(3) . . ?
N11 Cu1 Cu2 161.64(9) . . ?
I2 Cu1 Cu2 65.09(3) . . ?
I1 Cu1 Cu2 63.527(19) . . ?
N21 Cu2 Cu1 135.86(9) . . ?
N21 Cu2 I3 112.64(9) . . ?
Cu1 Cu2 I3 111.36(3) . . ?
N21 Cu2 I1 103.92(9) . . ?
Cu1 Cu2 I1 57.10(3) . . ?
I3 Cu2 I1 109.47(3) . . ?
N21 Cu2 I2 108.47(8) . . ?
Cu1 Cu2 I2 56.274(19) . . ?
I3 Cu2 I2 112.04(2) . . ?
I1 Cu2 I2 109.99(3) . . ?
N21 Cu2 Cu3 138.01(8) . . ?
Cu1 Cu2 Cu3 72.95(3) . . ?
I3 Cu2 Cu3 56.06(2) . . ?
I1 Cu2 Cu3 118.04(3) . . ?
I2 Cu2 Cu3 56.95(3) . . ?
N31 Cu3 I3 113.64(9) . . ?
N31 Cu3 I2 108.55(8) . . ?
I3 Cu3 I2 113.79(3) . . ?
N31 Cu3 I3 108.97(9) . 3 ?
I3 Cu3 I3 109.56(3) . 3 ?
I2 Cu3 I3 101.59(3) . 3 ?
N31 Cu3 Cu2 121.82(9) . . ?
I3 Cu3 Cu2 56.52(3) . . ?
I2 Cu3 Cu2 58.27(2) . . ?
I3 Cu3 Cu2 128.82(3) 3 . ?
Cu1 I1 Cu2 59.37(2) . . ?
Cu1 I2 Cu3 77.81(3) . . ?
Cu1 I2 Cu2 58.63(2) . . ?
Cu3 I2 Cu2 64.78(2) . . ?
Cu3 I3 Cu2 67.42(2) . . ?
Cu3 I3 Cu3 70.44(3) . 3 ?
Cu2 I3 Cu3 111.16(3) . 3 ?
C11 N11 C15 115.0(3) . . ?
C11 N11 Cu1 123.0(2) . . ?
C15 N11 Cu1 121.5(2) . . ?
N11 C11 C12 124.9(3) . . ?
C11 C12 C13 119.9(3) . . ?
N12 C13 C12 122.4(3) . . ?
N12 C13 C14 122.2(3) . . ?
C12 C13 C14 115.4(3) . . ?
C15 C14 C13 119.8(3) . . ?
N11 C15 C14 125.0(3) . . ?
C13 N12 C17 121.6(3) . . ?
C13 N12 C16 122.1(3) . . ?
C17 N12 C16 116.3(3) . . ?
C21 N21 C25 114.9(3) . . ?
C21 N21 Cu2 122.5(2) . . ?
C25 N21 Cu2 122.6(2) . . ?
N21 C21 C22 125.1(3) . . ?
C21 C22 C23 119.5(3) . . ?
N22 C23 C24 123.3(4) . . ?
N22 C23 C22 121.1(3) . . ?
C24 C23 C22 115.6(3) . . ?
C25 C24 C23 120.1(3) . . ?
N21 C25 C24 124.8(3) . . ?
C23 N22 C26 120.8(4) . . ?
C23 N22 C27 121.3(3) . . ?
C26 N22 C27 117.7(3) . . ?
C31 N31 C35 114.9(3) . . ?
C31 N31 Cu3 122.8(2) . . ?
C35 N31 Cu3 122.2(2) . . ?
N31 C31 C32 124.9(3) . . ?
C31 C32 C33 120.4(3) . . ?
N32 C33 C32 122.6(3) . . ?
N32 C33 C34 122.7(3) . . ?
C32 C33 C34 114.7(3) . . ?
C35 C34 C33 120.4(3) . . ?
N31 C35 C34 124.7(3) . . ?
C33 N32 C36 121.2(3) . . ?
C33 N32 C37 120.8(3) . . ?
C36 N32 C37 118.0(3) . . ?

loop_
_geom_bond_atom_site_label_1
_geom_bond_atom_site_label_2
_geom_bond_distance
_geom_bond_site_symmetry_2
_geom_bond_publ_flag
Cu1 N11 1.983(3) . ?
Cu1 I2 2.5358(9) . ?
Cu1 I1 2.5403(11) . ?
Cu1 Cu2 2.6033(10) . ?
Cu2 N21 2.024(3) . ?
Cu2 I3 2.6572(12) . ?
Cu2 I1 2.7082(9) . ?
Cu2 I2 2.7654(11) . ?
Cu2 Cu3 2.9416(11) . ?
Cu3 N31 2.029(3) . ?
Cu3 I3 2.6430(10) . ?
Cu3 I2 2.7252(12) . ?
Cu3 I3 2.7476(10) 3 ?
I3 Cu3 2.7476(10) 3 ?
N11 C11 1.345(4) . ?
N11 C15 1.346(4) . ?
C11 C12 1.364(5) . ?
C12 C13 1.410(5) . ?
C13 N12 1.359(4) . ?
C13 C14 1.411(5) . ?
C14 C15 1.363(5) . ?
N12 C17 1.449(4) . ?
N12 C16 1.461(4) . ?
N21 C21 1.340(4) . ?
N21 C25 1.344(4) . ?
C21 C22 1.374(5) . ?
C22 C23 1.410(5) . ?
C23 N22 1.359(4) . ?
C23 C24 1.400(5) . ?
C24 C25 1.369(5) . ?
N22 C26 1.448(5) . ?
N22 C27 1.458(5) . ?
N31 C31 1.339(4) . ?
N31 C35 1.346(4) . ?
C31 C32 1.375(5) . ?
C32 C33 1.404(5) . ?
C33 N32 1.357(4) . ?
C33 C34 1.412(5) . ?
C34 C35 1.371(5) . ?
N32 C36 1.448(5) . ?
N32 C37 1.457(5) . ?
